data_4507347
loop_
_publ_author_name
'Chadha, Renu'
'Saini, Anupam'
'Khullar, Sadhika'
'Jain, Dharamvir Singh'
'Mandal, Sanjay K.'
'Guru Row, T. N.'

_publ_section_title
;
 Crystal Structures and Physicochemical Properties of Four New Lamotrigine
 Multicomponent Forms
;
_journal_issue 2
_journal_name_full 'Crystal Growth &amp; Design'
_journal_page_first 858
_journal_paper_doi 10.1021/cg301556j
_journal_volume 13
_journal_year 2013
_chemical_formula_moiety 'C9 H7 Cl2 N5, C9 H8 Cl2 N5, C6 H8 O2, C6 H7 O2'
_chemical_formula_sum 'C30 H30 Cl4 N10 O4'
_chemical_formula_weight 736.44
_chemical_name_common LTG-SorbicAcid
_space_group_crystal_system monoclinic
_space_group_IT_number 14
_space_group_name_Hall '-P 2ybc'
_space_group_name_H-M_alt 'P 1 21/c 1'
_symmetry_space_group_name_Hall '-P 2ybc'
_symmetry_space_group_name_H-M 'P 1 21/c 1'
_atom_sites_solution_hydrogens geom
_atom_sites_solution_primary direct
_atom_sites_solution_secondary difmap
_cell_angle_alpha 90
_cell_angle_beta 96.093(4)
_cell_angle_gamma 90
_cell_formula_units_Z 4
_cell_length_a 9.308(2)
_cell_length_b 11.356(3)
_cell_length_c 32.107(8)
_cell_measurement_reflns_used 3080
_cell_measurement_temperature 180.(2)
_cell_measurement_theta_max 38.55
_cell_measurement_theta_min 4.850
_cell_volume 3374.6(14)
_computing_cell_refinement 'SAINT V7.68A (Bruker AXS, 2009)'
_computing_data_collection 'APEX2 (Bruker)'
_computing_data_reduction 'SAINT V7.68A (Bruker AXS, 2009)'
_computing_molecular_graphics 'SHELXTL (Bruker AXS)'
_computing_publication_material 'SHELXTL (Bruker AXS)'
_computing_structure_refinement 'SHELXL-97 (Sheldrick, 2008)'
_computing_structure_solution 'SHELXS-97 (Sheldrick, 2008)'
_diffrn_ambient_temperature 180.(2)
_diffrn_detector_area_resol_mean 8.3333
_diffrn_measured_fraction_theta_full 0.999
_diffrn_measured_fraction_theta_max 0.999
_diffrn_measurement_device_type 'Bruker Kappa APEX II'
_diffrn_measurement_method 'phi and omega scans'
_diffrn_radiation_monochromator graphite
_diffrn_radiation_type 'Mo K\a'
_diffrn_radiation_wavelength 0.71073
_diffrn_reflns_av_R_equivalents 0.0809
_diffrn_reflns_av_sigmaI/netI 0.0794
_diffrn_reflns_limit_h_max 11
_diffrn_reflns_limit_h_min -10
_diffrn_reflns_limit_k_max 13
_diffrn_reflns_limit_k_min -13
_diffrn_reflns_limit_l_max 38
_diffrn_reflns_limit_l_min -38
_diffrn_reflns_number 22805
_diffrn_reflns_theta_full 25.10
_diffrn_reflns_theta_max 25.10
_diffrn_reflns_theta_min 1.28
_diffrn_source 'sealed tube'
_diffrn_source_type 'fine focus'
_exptl_absorpt_coefficient_mu 0.403
_exptl_absorpt_correction_T_max 0.7452
_exptl_absorpt_correction_T_min 0.6977
_exptl_absorpt_correction_type multi-scan
_exptl_absorpt_process_details 'SADABS V2008/1 (Bruker AXS)'
_exptl_crystal_colour 'clear colourless'
_exptl_crystal_density_diffrn 1.450
_exptl_crystal_density_method 'not measured'
_exptl_crystal_description rectangle
_exptl_crystal_F_000 1520
_exptl_crystal_size_max 0.200
_exptl_crystal_size_mid 0.150
_exptl_crystal_size_min 0.110
_refine_diff_density_max 1.203
_refine_diff_density_min -0.464
_refine_ls_extinction_method none
_refine_ls_goodness_of_fit_ref 1.044
_refine_ls_hydrogen_treatment mixed
_refine_ls_matrix_type full
_refine_ls_number_parameters 442
_refine_ls_number_reflns 5996
_refine_ls_number_restraints 0
_refine_ls_restrained_S_all 1.044
_refine_ls_R_factor_all 0.1324
_refine_ls_R_factor_gt 0.0683
_refine_ls_shift/su_max 0.001
_refine_ls_shift/su_mean 0.000
_refine_ls_structure_factor_coef Fsqd
_refine_ls_weighting_details 'calc w=1/[\s^2^(Fo^2^)+(0.0800P)^2^+4.7193P] where P=(Fo^2^+2Fc^2^)/3'
_refine_ls_weighting_scheme calc
_refine_ls_wR_factor_gt 0.1626
_refine_ls_wR_factor_ref 0.1987
_reflns_number_gt 3388
_reflns_number_total 5996
_reflns_threshold_expression >2sigma(I)
_cod_data_source_file cg301556j_si_006.cif
_cod_data_source_block 8
_cod_original_cell_volume 3374.6(13)
_cod_database_code 4507347

loop_
_space_group_symop_operation_xyz
'x, y, z'
'-x, y+1/2, -z+1/2'
'-x, -y, -z'
'x, -y-1/2, z-1/2'

loop_
_atom_site_type_symbol
_atom_site_label
_atom_site_fract_x
_atom_site_fract_y
_atom_site_fract_z
_atom_site_U_iso_or_equiv
_atom_site_adp_type
_atom_site_calc_flag
_atom_site_refinement_flags
_atom_site_occupancy
Cl Cl2 1.09059(17) 0.34341(16) 0.22460(4) 0.0617(5) Uani d . 1
Cl Cl1 1.01521(15) 0.28693(12) 0.12984(4) 0.0447(4) Uani d . 1
Cl Cl3 0.7055(2) 0.60756(16) 0.30623(5) 0.0736(6) Uani d . 1
O O1 1.3501(4) 0.2786(4) -0.04176(11) 0.0621(12) Uani d . 1
O O2 1.3263(4) 0.3024(3) 0.02557(9) 0.0402(9) Uani d . 1
H H2 1.4014 0.3398 0.0249 0.06 Uiso calc R 1
N N4 0.5968(4) 0.3828(4) 0.03433(11) 0.0314(9) Uani d . 1
N N5 0.6513(4) 0.4068(3) 0.07432(11) 0.0305(9) Uani d . 1
N N2 0.8223(4) 0.4381(3) 0.01076(10) 0.0289(9) Uani d . 1
Cl Cl4 0.7310(3) 0.5899(2) 0.40438(5) 0.1093(9) Uani d . 1
N N9 0.4002(5) 0.5001(4) 0.20246(12) 0.0450(12) Uani d . 1
H H9 0.3359 0.5491 0.192 0.054 Uiso calc R 1
O O3 1.2153(4) 0.6116(3) 0.11425(10) 0.0436(9) Uani d . 1
O O4 1.2115(4) 0.6681(3) 0.18006(10) 0.0499(10) Uani d . 1
C C13 0.9107(5) 0.1385(4) 0.00528(15) 0.0364(12) Uani d . 1
H H13 0.8894 0.0998 -0.0202 0.044 Uiso calc R 1
N N3 0.6351(4) 0.3691(4) -0.03455(11) 0.0369(10) Uani d . 1
H H3A 0.6881 0.3767 -0.0548 0.044 Uiso calc R 1
H H3B 0.5483 0.343 -0.0394 0.044 Uiso calc R 1
C C9 0.6878(5) 0.3980(4) 0.00446(13) 0.0286(11) Uani d . 1
C C7 0.7840(5) 0.4432(4) 0.08290(13) 0.0293(11) Uani d . 1
N N1 1.0056(5) 0.5041(4) 0.05752(13) 0.0389(12) Uani d . 1
H H1A 1.044(6) 0.532(5) 0.0810(18) 0.058 Uiso d . 1
H H1B 1.048(6) 0.518(5) 0.0389(18) 0.058 Uiso d . 1
N N7 0.5759(5) 0.3626(4) 0.19051(12) 0.0474(12) Uani d . 1
N N10 0.4262(5) 0.4921(5) 0.24450(12) 0.0525(13) Uani d . 1
C C10 1.2813(5) 0.2653(5) -0.01213(15) 0.0381(12) Uani d . 1
C C11 1.1416(5) 0.2061(5) -0.01655(15) 0.0416(13) Uani d . 1
H H11 1.1156 0.1683 -0.0419 0.05 Uiso calc R 1
C C12 1.0472(5) 0.2000(4) 0.01164(15) 0.0346(12) Uani d . 1
H H12 1.0705 0.2378 0.0371 0.042 Uiso calc R 1
C C14 0.8137(5) 0.1322(4) 0.03226(15) 0.0376(12) Uani d . 1
H H14 0.8349 0.1706 0.0578 0.045 Uiso calc R 1
C C15 0.6743(6) 0.0695(5) 0.02540(17) 0.0499(15) Uani d . 1
H H15C 0.6674 0.0298 -0.0011 0.075 Uiso calc R 1
H H15A 0.5966 0.125 0.0255 0.075 Uiso calc R 1
H H15B 0.6682 0.0128 0.0473 0.075 Uiso calc R 1
C C6 0.8326(5) 0.4729(4) 0.12733(13) 0.0332(12) Uani d . 1
C C1 0.9344(5) 0.4049(4) 0.15140(14) 0.0346(12) Uani d . 1
C C2 0.9714(5) 0.4319(5) 0.19343(14) 0.0410(13) Uani d . 1
C C3 0.9136(6) 0.5288(6) 0.21105(17) 0.0565(16) Uani d . 1
H H3 0.9381 0.5467 0.2392 0.068 Uiso calc R 1
C C8 0.8733(5) 0.4624(4) 0.04990(13) 0.0299(11) Uani d . 1
C C5 0.7758(6) 0.5729(5) 0.14513(16) 0.0515(15) Uani d . 1
H H5 0.7099 0.621 0.1293 0.062 Uiso calc R 1
C C4 0.8194(7) 0.5986(6) 0.18657(18) 0.0641(18) Uani d . 1
H H4 0.7834 0.666 0.1983 0.077 Uiso calc R 1
N N6 0.4331(5) 0.4482(4) 0.13604(11) 0.0498(13) Uani d . 1
H H6A 0.4776 0.4094 0.1183 0.06 Uiso calc R 1
H H6B 0.3642 0.4956 0.1273 0.06 Uiso calc R 1
C C24 0.4702(5) 0.4351(5) 0.17640(14) 0.0372(12) Uani d . 1
C C23 0.6052(6) 0.3546(5) 0.23171(14) 0.0398(13) Uani d . 1
C C22 0.5269(6) 0.4219(5) 0.25950(14) 0.0403(13) Uani d . 1
C C21 0.5510(6) 0.4097(5) 0.30687(16) 0.0443(14) Uani d . 1
C C20 0.4834(7) 0.3108(5) 0.32418(16) 0.0560(17) Uani d . 1
H H20 0.4307 0.2542 0.3082 0.067 Uiso calc R 1
C C19 0.5065(8) 0.3089(7) 0.36956(19) 0.076(2) Uani d . 1
H H19 0.4705 0.2445 0.383 0.091 Uiso calc R 1
C C18 0.5753(7) 0.3920(6) 0.39379(19) 0.0609(18) Uani d . 1
H H18 0.5809 0.3873 0.4228 0.073 Uiso calc R 1
C C17 0.6390(6) 0.4868(5) 0.37391(15) 0.0484(15) Uani d . 1
C C16 0.6270(6) 0.4931(5) 0.33010(16) 0.0436(13) Uani d . 1
N N8 0.7111(5) 0.2839(5) 0.24698(13) 0.0613(15) Uani d . 1
H H8A 0.759 0.2444 0.2302 0.074 Uiso calc R 1
H H8B 0.7318 0.2774 0.2736 0.074 Uiso calc R 1
C C30 0.7330(6) 1.0977(5) 0.15221(18) 0.0541(15) Uani d . 1
H H30C 0.7062 1.0943 0.1225 0.081 Uiso calc R 1
H H30A 0.7733 1.1737 0.1595 0.081 Uiso calc R 1
H H30B 0.6491 1.085 0.1666 0.081 Uiso calc R 1
C C29 0.8419(6) 1.0051(5) 0.16448(16) 0.0449(14) Uani d . 1
H H29 0.8648 0.9934 0.1931 0.054 Uiso calc R 1
C C28 0.9096(6) 0.9380(5) 0.13972(16) 0.0465(14) Uani d . 1
H H28 0.8887 0.9505 0.1111 0.056 Uiso calc R 1
C C27 1.0122(5) 0.8477(5) 0.15209(15) 0.0394(13) Uani d . 1
H H27 1.0358 0.8379 0.1808 0.047 Uiso calc R 1
C C26 1.0770(6) 0.7769(5) 0.12770(16) 0.0515(15) Uani d . 1
H H26 1.0594 0.7892 0.099 0.062 Uiso calc R 1
C C25 1.1744(5) 0.6805(5) 0.14165(14) 0.0385(13) Uani d . 1

loop_
_atom_site_aniso_label
_atom_site_aniso_U_11
_atom_site_aniso_U_22
_atom_site_aniso_U_33
_atom_site_aniso_U_12
_atom_site_aniso_U_13
_atom_site_aniso_U_23
Cl2 0.0612(10) 0.0899(12) 0.0313(7) 0.0186(9) -0.0074(6) 0.0047(7)
Cl1 0.0502(8) 0.0502(8) 0.0334(6) 0.0120(7) 0.0024(6) -0.0028(6)
Cl3 0.0981(14) 0.0769(12) 0.0459(8) -0.0398(10) 0.0085(8) -0.0014(8)
O1 0.040(2) 0.114(4) 0.033(2) -0.023(2) 0.0067(17) -0.011(2)
O2 0.033(2) 0.054(2) 0.0331(18) -0.0082(18) 0.0032(15) -0.0030(16)
N4 0.028(2) 0.042(2) 0.024(2) 0.0014(19) 0.0021(17) -0.0013(17)
N5 0.032(2) 0.039(2) 0.0213(19) 0.0037(19) 0.0061(17) -0.0004(17)
N2 0.029(2) 0.036(2) 0.0217(19) -0.0044(19) 0.0034(16) 0.0010(17)
Cl4 0.169(2) 0.1140(17) 0.0428(9) -0.0768(16) 0.0023(11) -0.0196(10)
N9 0.039(3) 0.069(3) 0.026(2) 0.019(2) -0.0017(18) -0.008(2)
O3 0.041(2) 0.061(2) 0.0271(17) 0.0093(18) -0.0067(15) -0.0112(17)
O4 0.052(2) 0.068(3) 0.0275(18) 0.022(2) -0.0064(16) -0.0126(17)
C13 0.032(3) 0.040(3) 0.036(3) -0.002(2) -0.004(2) -0.002(2)
N3 0.030(2) 0.061(3) 0.0192(19) -0.008(2) 0.0035(16) -0.0013(19)
C9 0.034(3) 0.030(3) 0.022(2) 0.008(2) 0.003(2) 0.003(2)
C7 0.029(3) 0.035(3) 0.024(2) 0.003(2) 0.004(2) 0.000(2)
N1 0.040(3) 0.058(3) 0.020(2) -0.016(2) 0.0069(18) -0.003(2)
N7 0.056(3) 0.061(3) 0.026(2) 0.017(3) 0.008(2) 0.005(2)
N10 0.050(3) 0.080(4) 0.026(2) 0.012(3) -0.003(2) -0.013(2)
C10 0.031(3) 0.053(3) 0.029(3) 0.000(3) -0.001(2) 0.002(2)
C11 0.039(3) 0.056(4) 0.029(3) -0.006(3) -0.002(2) -0.006(2)
C12 0.034(3) 0.033(3) 0.034(3) 0.006(2) -0.004(2) -0.002(2)
C14 0.036(3) 0.043(3) 0.034(3) 0.000(3) 0.004(2) 0.000(2)
C15 0.043(3) 0.055(4) 0.053(3) -0.007(3) 0.008(3) 0.000(3)
C6 0.028(3) 0.048(3) 0.024(2) -0.004(2) 0.005(2) -0.001(2)
C1 0.037(3) 0.041(3) 0.026(2) 0.000(2) 0.009(2) -0.002(2)
C2 0.038(3) 0.062(4) 0.023(2) 0.006(3) 0.001(2) 0.000(2)
C3 0.054(4) 0.082(5) 0.031(3) 0.011(3) -0.005(3) -0.010(3)
C8 0.036(3) 0.029(3) 0.025(2) 0.001(2) 0.006(2) 0.002(2)
C5 0.054(4) 0.067(4) 0.033(3) 0.013(3) -0.001(3) -0.019(3)
C4 0.063(4) 0.083(5) 0.045(3) 0.021(4) -0.001(3) -0.028(3)
N6 0.057(3) 0.072(3) 0.021(2) 0.024(3) 0.008(2) 0.001(2)
C24 0.039(3) 0.046(3) 0.027(2) 0.003(3) 0.005(2) -0.001(2)
C23 0.044(3) 0.054(4) 0.023(2) 0.003(3) 0.008(2) 0.003(2)
C22 0.038(3) 0.055(4) 0.027(3) -0.005(3) 0.000(2) -0.001(2)
C21 0.034(3) 0.057(4) 0.040(3) 0.003(3) -0.003(2) -0.008(3)
C20 0.080(4) 0.054(4) 0.040(3) 0.002(3) 0.032(3) 0.026(3)
C19 0.094(5) 0.085(5) 0.048(4) -0.038(4) 0.001(3) 0.013(4)
C18 0.058(4) 0.067(4) 0.054(4) 0.010(3) -0.015(3) -0.025(3)
C17 0.050(4) 0.064(4) 0.030(3) -0.003(3) 0.001(2) -0.002(3)
C16 0.044(3) 0.050(3) 0.038(3) -0.002(3) 0.010(2) -0.005(3)
N8 0.073(4) 0.087(4) 0.025(2) 0.036(3) 0.011(2) 0.011(2)
C30 0.052(4) 0.058(4) 0.056(4) 0.007(3) 0.021(3) 0.003(3)
C29 0.043(3) 0.054(4) 0.036(3) 0.000(3) 0.002(2) -0.002(3)
C28 0.052(4) 0.055(4) 0.032(3) 0.013(3) 0.003(2) 0.001(3)
C27 0.040(3) 0.046(3) 0.030(3) -0.005(3) -0.003(2) -0.001(2)
C26 0.058(4) 0.065(4) 0.029(3) 0.020(3) -0.008(3) -0.006(3)
C25 0.032(3) 0.056(4) 0.026(3) -0.001(3) -0.003(2) -0.007(2)

loop_
_atom_type_symbol
_atom_type_description
_atom_type_scat_dispersion_real
_atom_type_scat_dispersion_imag
_atom_type_scat_source
C C 0.0033 0.0016 'International Tables Vol C Tables 4.2.6.8 and 6.1.1.4'
H H 0.0000 0.0000 'International Tables Vol C Tables 4.2.6.8 and 6.1.1.4'
N N 0.0061 0.0033 'International Tables Vol C Tables 4.2.6.8 and 6.1.1.4'
O O 0.0106 0.0060 'International Tables Vol C Tables 4.2.6.8 and 6.1.1.4'
Cl Cl 0.1484 0.1585 'International Tables Vol C Tables 4.2.6.8 and 6.1.1.4'

loop_
_geom_angle_atom_site_label_1
_geom_angle_atom_site_label_2
_geom_angle_atom_site_label_3
_geom_angle
C10 O2 H2 109.5
C9 N4 N5 116.4(4)
C7 N5 N4 120.9(4)
C8 N2 C9 117.0(4)
C24 N9 N10 122.8(4)
C24 N9 H9 118.6
N10 N9 H9 118.6
C14 C13 C12 125.9(5)
C14 C13 H13 117.0
C12 C13 H13 117.0
C9 N3 H3A 120.0
C9 N3 H3B 120.0
H3A N3 H3B 120.0
N2 C9 N3 118.3(4)
N2 C9 N4 125.8(4)
N3 C9 N4 115.9(4)
N5 C7 C8 120.2(4)
N5 C7 C6 117.3(4)
C8 C7 C6 122.2(4)
C8 N1 H1A 126.(4)
C8 N1 H1B 119.(4)
H1A N1 H1B 114.(6)
C23 N7 C24 116.8(4)
C22 N10 N9 117.5(4)
O1 C10 O2 122.8(5)
O1 C10 C11 121.5(4)
O2 C10 C11 115.7(4)
C12 C11 C10 127.3(5)
C12 C11 H11 116.4
C10 C11 H11 116.4
C11 C12 C13 124.3(5)
C11 C12 H12 117.8
C13 C12 H12 117.8
C13 C14 C15 125.5(5)
C13 C14 H14 117.3
C15 C14 H14 117.3
C14 C15 H15C 109.5
C14 C15 H15A 109.5
H15C C15 H15A 109.5
C14 C15 H15B 109.5
H15C C15 H15B 109.5
H15A C15 H15B 109.5
C1 C6 C5 119.2(4)
C1 C6 C7 121.8(4)
C5 C6 C7 119.0(4)
C2 C1 C6 120.0(4)
C2 C1 Cl1 119.3(4)
C6 C1 Cl1 120.7(4)
C3 C2 C1 120.6(5)
C3 C2 Cl2 118.8(4)
C1 C2 Cl2 120.6(4)
C4 C3 C2 118.9(5)
C4 C3 H3 120.5
C2 C3 H3 120.5
N1 C8 N2 119.0(4)
N1 C8 C7 121.5(4)
N2 C8 C7 119.5(4)
C4 C5 C6 118.6(5)
C4 C5 H5 120.7
C6 C5 H5 120.7
C3 C4 C5 122.5(6)
C3 C4 H4 118.8
C5 C4 H4 118.8
C24 N6 H6A 120.0
C24 N6 H6B 120.0
H6A N6 H6B 120.0
N6 C24 N7 121.0(5)
N6 C24 N9 117.4(5)
N7 C24 N9 121.5(4)
N8 C23 N7 118.5(5)
N8 C23 C22 120.1(4)
N7 C23 C22 121.4(5)
N10 C22 C23 119.8(4)
N10 C22 C21 117.1(5)
C23 C22 C21 122.9(5)
C16 C21 C20 124.1(5)
C16 C21 C22 119.9(5)
C20 C21 C22 116.0(5)
C21 C20 C19 112.3(6)
C21 C20 H20 123.9
C19 C20 H20 123.9
C18 C19 C20 125.6(6)
C18 C19 H19 117.2
C20 C19 H19 117.2
C19 C18 C17 118.1(6)
C19 C18 H18 120.9
C17 C18 H18 120.9
C16 C17 C18 120.0(5)
C16 C17 Cl4 121.6(5)
C18 C17 Cl4 118.4(4)
C21 C16 C17 119.8(5)
C21 C16 Cl3 120.4(4)
C17 C16 Cl3 119.7(4)
C23 N8 H8A 120.0
C23 N8 H8B 120.0
H8A N8 H8B 120.0
C29 C30 H30C 109.5
C29 C30 H30A 109.5
H30C C30 H30A 109.5
C29 C30 H30B 109.5
H30C C30 H30B 109.5
H30A C30 H30B 109.5
C28 C29 C30 127.6(5)
C28 C29 H29 116.2
C30 C29 H29 116.2
C29 C28 C27 126.8(5)
C29 C28 H28 116.6
C27 C28 H28 116.6
C26 C27 C28 127.6(5)
C26 C27 H27 116.2
C28 C27 H27 116.2
C27 C26 C25 125.8(5)
C27 C26 H26 117.1
C25 C26 H26 117.1
O4 C25 O3 122.9(5)
O4 C25 C26 118.9(5)
O3 C25 C26 118.2(4)

loop_
_geom_bond_atom_site_label_1
_geom_bond_atom_site_label_2
_geom_bond_distance
Cl2 C2 1.734(5)
Cl1 C1 1.717(5)
Cl3 C16 1.712(6)
O1 C10 1.211(6)
O2 C10 1.308(5)
O2 H2 0.82
N4 C9 1.356(6)
N4 N5 1.357(5)
N5 C7 1.304(6)
N2 C8 1.325(5)
N2 C9 1.327(6)
Cl4 C17 1.698(6)
N9 C24 1.336(6)
N9 N10 1.349(5)
N9 H9 0.86
O3 C25 1.266(6)
O4 C25 1.253(5)
C13 C14 1.318(6)
C13 C12 1.446(7)
C13 H13 0.93
N3 C9 1.337(5)
N3 H3A 0.86
N3 H3B 0.86
C7 C8 1.431(6)
C7 C6 1.489(6)
N1 C8 1.318(6)
N1 H1A 0.86(6)
N1 H1B 0.77(6)
N7 C23 1.325(6)
N7 C24 1.325(6)
N10 C22 1.285(6)
C10 C11 1.457(7)
C11 C12 1.328(7)
C11 H11 0.93
C12 H12 0.93
C14 C15 1.476(7)
C14 H14 0.93
C15 H15C 0.96
C15 H15A 0.96
C15 H15B 0.96
C6 C1 1.391(7)
C6 C5 1.401(7)
C1 C2 1.391(6)
C2 C3 1.374(8)
C3 C4 1.366(8)
C3 H3 0.93
C5 C4 1.381(7)
C5 H5 0.93
C4 H4 0.93
N6 C24 1.314(6)
N6 H6A 0.86
N6 H6B 0.86
C23 N8 1.324(6)
C23 C22 1.432(7)
C22 C21 1.520(7)
C21 C16 1.358(7)
C21 C20 1.427(8)
C20 C19 1.450(8)
C20 H20 0.93
C19 C18 1.341(8)
C19 H19 0.93
C18 C17 1.414(8)
C18 H18 0.93
C17 C16 1.401(7)
N8 H8A 0.86
N8 H8B 0.86
C30 C29 1.484(7)
C30 H30C 0.96
C30 H30A 0.96
C30 H30B 0.96
C29 C28 1.310(7)
C29 H29 0.93
C28 C27 1.429(7)
C28 H28 0.93
C27 C26 1.313(7)
C27 H27 0.93
C26 C25 1.461(7)
C26 H26 0.93

loop_
_geom_torsion_atom_site_label_1
_geom_torsion_atom_site_label_2
_geom_torsion_atom_site_label_3
_geom_torsion_atom_site_label_4
_geom_torsion
C9 N4 N5 C7 0.5(6)
C8 N2 C9 N3 -177.9(4)
C8 N2 C9 N4 1.9(7)
N5 N4 C9 N2 -2.7(7)
N5 N4 C9 N3 177.1(4)
N4 N5 C7 C8 2.1(7)
N4 N5 C7 C6 177.2(4)
C24 N9 N10 C22 2.8(8)
O1 C10 C11 C12 -170.0(6)
O2 C10 C11 C12 10.0(8)
C10 C11 C12 C13 -179.3(5)
C14 C13 C12 C11 -178.9(5)
C12 C13 C14 C15 179.8(5)
N5 C7 C6 C1 111.2(5)
C8 C7 C6 C1 -73.8(6)
N5 C7 C6 C5 -69.7(6)
C8 C7 C6 C5 105.2(6)
C5 C6 C1 C2 4.3(7)
C7 C6 C1 C2 -176.6(5)
C5 C6 C1 Cl1 -175.9(4)
C7 C6 C1 Cl1 3.2(7)
C6 C1 C2 C3 -3.2(8)
Cl1 C1 C2 C3 177.0(4)
C6 C1 C2 Cl2 176.5(4)
Cl1 C1 C2 Cl2 -3.3(6)
C1 C2 C3 C4 -0.2(9)
Cl2 C2 C3 C4 -179.9(5)
C9 N2 C8 N1 -179.0(4)
C9 N2 C8 C7 0.9(6)
N5 C7 C8 N1 177.0(5)
C6 C7 C8 N1 2.2(7)
N5 C7 C8 N2 -2.9(7)
C6 C7 C8 N2 -177.7(4)
C1 C6 C5 C4 -2.1(8)
C7 C6 C5 C4 178.8(5)
C2 C3 C4 C5 2.5(10)
C6 C5 C4 C3 -1.4(10)
C23 N7 C24 N6 -179.7(5)
C23 N7 C24 N9 2.4(8)
N10 N9 C24 N6 178.3(5)
N10 N9 C24 N7 -3.7(8)
C24 N7 C23 N8 -179.4(5)
C24 N7 C23 C22 -0.5(8)
N9 N10 C22 C23 -0.9(8)
N9 N10 C22 C21 -177.5(5)
N8 C23 C22 N10 178.6(5)
N7 C23 C22 N10 -0.2(8)
N8 C23 C22 C21 -5.0(8)
N7 C23 C22 C21 176.1(5)
N10 C22 C21 C16 -79.8(7)
C23 C22 C21 C16 103.8(6)
N10 C22 C21 C20 97.2(6)
C23 C22 C21 C20 -79.3(7)
C16 C21 C20 C19 -0.6(8)
C22 C21 C20 C19 -177.4(5)
C21 C20 C19 C18 3.7(10)
C20 C19 C18 C17 -4.0(11)
C19 C18 C17 C16 1.1(9)
C19 C18 C17 Cl4 -178.0(5)
C20 C21 C16 C17 -2.0(9)
C22 C21 C16 C17 174.7(5)
C20 C21 C16 Cl3 179.4(4)
C22 C21 C16 Cl3 -3.9(7)
C18 C17 C16 C21 1.7(8)
Cl4 C17 C16 C21 -179.2(4)
C18 C17 C16 Cl3 -179.6(5)
Cl4 C17 C16 Cl3 -0.5(7)
C30 C29 C28 C27 -178.7(5)
C29 C28 C27 C26 177.4(6)
C28 C27 C26 C25 -175.8(5)
C27 C26 C25 O4 -6.7(9)
C27 C26 C25 O3 172.0(5)
